data_7022621
loop_
_publ_author_name
'Gong, Yun'
'Hao, Zhi'
'Li, JingHua'
'Wu, Tao'
'Lin, JianHua'

_publ_section_title
;
 Mg(II)-induced second-harmonic generation based on bis-monodentate
 coordination mode of thiobarbiturate.
;
_journal_issue 18
_journal_name_full 'Dalton transactions (Cambridge, England : 2003)'
_journal_page_first 6489
_journal_page_last 6494
_journal_paper_doi 10.1039/c3dt32380c
_journal_volume 42
_journal_year 2013
_chemical_formula_sum 'C8 H6 Co N4 O6 S2'
_chemical_formula_weight 377.22
_chemical_name_systematic
;
?
;
_space_group_IT_number 2
_symmetry_cell_setting triclinic
_symmetry_space_group_name_Hall '-P 1'
_symmetry_space_group_name_H-M 'P -1'
_atom_sites_solution_hydrogens geom
_atom_sites_solution_primary direct
_atom_sites_solution_secondary difmap
_audit_creation_method SHELXL-97
_cell_angle_alpha 91.537(7)
_cell_angle_beta 102.694(7)
_cell_angle_gamma 113.507(8)
_cell_formula_units_Z 1
_cell_length_a 6.8866(6)
_cell_length_b 7.0305(6)
_cell_length_c 7.2471(6)
_cell_measurement_reflns_used 1296
_cell_measurement_temperature 293(2)
_cell_measurement_theta_max 26.3251
_cell_measurement_theta_min 2.8992
_cell_volume 311.31(5)
_computing_cell_refinement 'CrysAlis RED(Oxford Diffraction, 2009)'
_computing_data_collection 'CrysAlis CCD(Oxford Diffraction, 2009)'
_computing_data_reduction 'CrysAlis RED(Oxford Diffraction, 2009)'
_computing_molecular_graphics 'SHELXTL (Sheldrick, 2008)'
_computing_publication_material 'publCIF (Westrip, 2010)'
_computing_structure_refinement 'SHELXTL (Sheldrick, 2008)'
_computing_structure_solution 'SHELXTL (Sheldrick, 2008)'
_diffrn_ambient_temperature 293(2)
_diffrn_measured_fraction_theta_full 0.915
_diffrn_measured_fraction_theta_max 0.915
_diffrn_measurement_device_type 'Oxford Diffraction Xcalibur/Sapphire3'
_diffrn_measurement_method '\w scans'
_diffrn_radiation_monochromator graphite
_diffrn_radiation_source 'Enhance (Mo) X-ray Source'
_diffrn_radiation_type MoK\a
_diffrn_radiation_wavelength 0.71073
_diffrn_reflns_av_R_equivalents 0.0285
_diffrn_reflns_av_unetI/netI 0.0495
_diffrn_reflns_limit_h_max 8
_diffrn_reflns_limit_h_min -8
_diffrn_reflns_limit_k_max 7
_diffrn_reflns_limit_k_min -7
_diffrn_reflns_limit_l_max 8
_diffrn_reflns_limit_l_min -8
_diffrn_reflns_number 2160
_diffrn_reflns_theta_full 25.04
_diffrn_reflns_theta_max 25.04
_diffrn_reflns_theta_min 2.91
_exptl_absorpt_coefficient_mu 1.748
_exptl_absorpt_correction_T_max 1.00000
_exptl_absorpt_correction_T_min 0.91524
_exptl_absorpt_correction_type multi-scan
_exptl_absorpt_process_details 'CrysAlis RED(Oxford Diffraction 2009)'
_exptl_crystal_colour red
_exptl_crystal_density_diffrn 2.012
_exptl_crystal_density_method 'not measured'
_exptl_crystal_description block
_exptl_crystal_F_000 189
_exptl_crystal_size_max 0.32
_exptl_crystal_size_mid 0.27
_exptl_crystal_size_min 0.20
_refine_diff_density_max 0.566
_refine_diff_density_min -0.253
_refine_diff_density_rms 0.078
_refine_ls_extinction_method none
_refine_ls_goodness_of_fit_ref 1.023
_refine_ls_hydrogen_treatment constr
_refine_ls_matrix_type full
_refine_ls_number_parameters 97
_refine_ls_number_reflns 1008
_refine_ls_number_restraints 0
_refine_ls_restrained_S_all 1.023
_refine_ls_R_factor_all 0.0423
_refine_ls_R_factor_gt 0.0309
_refine_ls_shift/su_max 0.000
_refine_ls_shift/su_mean 0.000
_refine_ls_structure_factor_coef Fsqd
_refine_ls_weighting_details 'calc w=1/[\s^2^(Fo^2^)+(0.0401P)^2^+0.1979P] where P=(Fo^2^+2Fc^2^)/3'
_refine_ls_weighting_scheme calc
_refine_ls_wR_factor_gt 0.0798
_refine_ls_wR_factor_ref 0.0819
_reflns_number_gt 801
_reflns_number_total 1008
_reflns_threshold_expression >2sigma(I)
_cod_data_source_file c3dt32380c.txt
_cod_data_source_block 20101123
_cod_depositor_comments
;
The following automatic conversions were performed:

'_symmetry_cell_setting' value 'Triclinic' changed to 'triclinic'
according to /home/saulius/struct/CIF-dictionaries/cif_core.dic
dictionary named 'cif_core.dic' version 2.4.2 from 2011-04-26.

Automatic conversion script
Id: cif_fix_values 1891 2012-01-12 08:04:46Z andrius 
;
_cod_original_sg_symbol_H-M P-1
_cod_database_code 7022621

loop_
_symmetry_equiv_pos_as_xyz
'x, y, z'
'-x, -y, -z'

loop_
_atom_site_label
_atom_site_type_symbol
_atom_site_fract_x
_atom_site_fract_y
_atom_site_fract_z
_atom_site_U_iso_or_equiv
_atom_site_adp_type
_atom_site_occupancy
_atom_site_symmetry_multiplicity
_atom_site_calc_flag
_atom_site_refinement_flags
Co1 Co 0.5000 0.5000 0.5000 0.0180(3) Uani 1 2 d S
S1 S 0.80507(16) 0.37870(15) -0.32519(13) 0.0211(3) Uani 1 1 d .
O1 O 0.8990(4) -0.0278(4) 0.2017(4) 0.0225(7) Uani 1 1 d .
O2 O 0.5046(4) 0.3863(4) 0.2263(4) 0.0226(7) Uani 1 1 d .
O3 O 0.2568(4) 0.2205(4) 0.5120(4) 0.0262(7) Uani 1 1 d .
N1 N 0.8459(5) 0.1691(5) -0.0299(4) 0.0164(7) Uani 1 1 d .
H1 H 0.9251 0.1306 -0.0853 0.020 Uiso 1 1 calc R
N2 N 0.6511(5) 0.3635(5) -0.0183(4) 0.0171(7) Uani 1 1 d .
H2 H 0.5999 0.4490 -0.0679 0.020 Uiso 1 1 calc R
C2 C 0.6823(6) 0.1570(6) 0.2283(5) 0.0169(9) Uani 1 1 d .
H2A H 0.6456 0.1008 0.3370 0.020 Uiso 1 1 calc R
C1 C 0.8109(6) 0.0937(6) 0.1391(5) 0.0179(9) Uani 1 1 d .
C3 C 0.6100(6) 0.3028(6) 0.1552(5) 0.0166(9) Uani 1 1 d .
C4 C 0.7638(6) 0.2994(6) -0.1141(5) 0.0155(9) Uani 1 1 d .

loop_
_atom_site_aniso_label
_atom_site_aniso_U_11
_atom_site_aniso_U_22
_atom_site_aniso_U_33
_atom_site_aniso_U_23
_atom_site_aniso_U_13
_atom_site_aniso_U_12
Co1 0.0224(5) 0.0189(5) 0.0153(4) 0.0049(3) 0.0097(3) 0.0084(3)
S1 0.0274(6) 0.0299(6) 0.0147(6) 0.0096(4) 0.0114(5) 0.0172(5)
O1 0.0323(16) 0.0279(16) 0.0231(16) 0.0139(13) 0.0133(13) 0.0245(14)
O2 0.0383(17) 0.0310(17) 0.0161(15) 0.0082(12) 0.0153(13) 0.0274(14)
O3 0.0266(16) 0.0232(16) 0.0229(16) 0.0100(12) 0.0071(13) 0.0035(13)
N1 0.0217(18) 0.0213(18) 0.0147(17) 0.0062(14) 0.0086(14) 0.0151(15)
N2 0.0249(19) 0.0227(19) 0.0156(18) 0.0122(14) 0.0108(15) 0.0184(15)
C2 0.024(2) 0.018(2) 0.012(2) 0.0059(16) 0.0083(17) 0.0097(17)
C1 0.021(2) 0.017(2) 0.016(2) 0.0011(17) 0.0041(17) 0.0083(17)
C3 0.019(2) 0.018(2) 0.013(2) 0.0002(16) 0.0036(17) 0.0092(17)
C4 0.017(2) 0.014(2) 0.015(2) 0.0004(16) 0.0057(17) 0.0048(16)

loop_
_atom_type_symbol
_atom_type_description
_atom_type_scat_dispersion_real
_atom_type_scat_dispersion_imag
_atom_type_scat_source
C C 0.0033 0.0016 'International Tables Vol C Tables 4.2.6.8 and 6.1.1.4'
H H 0.0000 0.0000 'International Tables Vol C Tables 4.2.6.8 and 6.1.1.4'
N N 0.0061 0.0033 'International Tables Vol C Tables 4.2.6.8 and 6.1.1.4'
O O 0.0106 0.0060 'International Tables Vol C Tables 4.2.6.8 and 6.1.1.4'
S S 0.1246 0.1234 'International Tables Vol C Tables 4.2.6.8 and 6.1.1.4'
Co Co 0.3494 0.9721 'International Tables Vol C Tables 4.2.6.8 and 6.1.1.4'

loop_
_geom_angle_atom_site_label_1
_geom_angle_atom_site_label_2
_geom_angle_atom_site_label_3
_geom_angle
_geom_angle_site_symmetry_1
_geom_angle_site_symmetry_3
O3 Co1 O3 180.00(12) . 2_666
O3 Co1 O2 89.96(11) . .
O3 Co1 O2 90.04(11) 2_666 .
O3 Co1 O2 90.04(11) . 2_666
O3 Co1 O2 89.96(11) 2_666 2_666
O2 Co1 O2 180.000(1) . 2_666
O3 Co1 S1 91.71(8) . 1_556
O3 Co1 S1 88.29(8) 2_666 1_556
O2 Co1 S1 91.97(7) . 1_556
O2 Co1 S1 88.03(7) 2_666 1_556
O3 Co1 S1 88.29(8) . 2_665
O3 Co1 S1 91.71(8) 2_666 2_665
O2 Co1 S1 88.03(7) . 2_665
O2 Co1 S1 91.97(7) 2_666 2_665
S1 Co1 S1 180.0 1_556 2_665
C4 S1 Co1 111.10(13) . 1_554
C3 O2 Co1 138.4(2) . .
C4 N1 C1 124.2(3) . .
C4 N1 H1 117.9 . .
C1 N1 H1 117.9 . .
C4 N2 C3 125.2(3) . .
C4 N2 H2 117.4 . .
C3 N2 H2 117.4 . .
C3 C2 C1 120.0(3) . .
C3 C2 H2A 120.0 . .
C1 C2 H2A 120.0 . .
O1 C1 N1 117.3(3) . .
O1 C1 C2 125.1(4) . .
N1 C1 C2 117.6(4) . .
O2 C3 C2 127.5(3) . .
O2 C3 N2 115.5(3) . .
C2 C3 N2 116.9(3) . .
N2 C4 N1 115.8(3) . .
N2 C4 S1 122.4(3) . .
N1 C4 S1 121.8(3) . .

loop_
_geom_bond_atom_site_label_1
_geom_bond_atom_site_label_2
_geom_bond_distance
_geom_bond_site_symmetry_2
Co1 O3 2.030(2) .
Co1 O3 2.030(2) 2_666
Co1 O2 2.130(2) .
Co1 O2 2.130(2) 2_666
Co1 S1 2.6577(10) 1_556
Co1 S1 2.6577(10) 2_665
S1 C4 1.686(4) .
S1 Co1 2.6577(10) 1_554
O1 C1 1.272(4) .
O2 C3 1.274(4) .
N1 C4 1.351(5) .
N1 C1 1.379(5) .
N1 H1 0.8600 .
N2 C4 1.337(4) .
N2 C3 1.390(5) .
N2 H2 0.8600 .
C2 C3 1.378(5) .
C2 C1 1.396(5) .
C2 H2A 0.9300 .
